data_7161090
loop_
_publ_author_name
'Liao, Juan'
'Sun, Wei'
'Sun, Guo-Yin'
'Peng, Xue-Song'
'Yang, Lei'
'You, Yong'
'Wang, Zhen-Hua'
'Zhao, Jian-Qiang'
'Zhou, Ming-Qiang'
'Yuan, Wei-Cheng'

_publ_section_title
;
 Palladium-catalyzed enantioselective decarboxylative [3 + 2]
 cycloaddition of 5-vinyloxazolidine-2,4-diones with sterically encumbered
 ketoimines toward chiral polycyclic 1,4-imidazolidinones.
;
_journal_issue 15
_journal_name_full 'Organic &amp; biomolecular chemistry'
_journal_page_first 3192
_journal_page_last 3197
_journal_paper_doi 10.1039/d6ob00235h
_journal_volume 24
_journal_year 2026
_chemical_absolute_configuration ad
_chemical_formula_moiety 'C27 H24 N2 O6 S'
_chemical_formula_sum 'C27 H24 N2 O6 S'
_chemical_formula_weight 504.54
_space_group_crystal_system orthorhombic
_space_group_IT_number 19
_space_group_name_Hall 'P 2ac 2ab'
_space_group_name_H-M_alt 'P 21 21 21'
_atom_sites_solution_hydrogens mixed
_atom_sites_solution_primary direct
_audit_creation_date 2023-12-29
_audit_creation_method
;
Olex2 1.5-beta
(compiled 2022.04.07 svn.rca3783a0 for OlexSys, GUI svn.r6439)
;
_audit_update_record
;
2025-09-03 deposited with the CCDC.	2026-03-20 downloaded from the CCDC.
;
_cell_angle_alpha 90
_cell_angle_beta 90
_cell_angle_gamma 90
_cell_formula_units_Z 4
_cell_length_a 12.96870(10)
_cell_length_b 13.38660(10)
_cell_length_c 13.91060(10)
_cell_measurement_reflns_used 14425
_cell_measurement_temperature 149.99(10)
_cell_measurement_theta_max 76.5390
_cell_measurement_theta_min 3.1770
_cell_volume 2414.97(3)
_computing_cell_refinement 'CrysAlisPro 1.171.42.73a (Rigaku OD, 2022)'
_computing_data_collection 'CrysAlisPro 1.171.42.73a (Rigaku OD, 2022)'
_computing_data_reduction 'CrysAlisPro 1.171.42.73a (Rigaku OD, 2022)'
_computing_molecular_graphics 'Olex2 1.5-beta (Dolomanov et al., 2009)'
_computing_publication_material 'Olex2 1.5-beta (Dolomanov et al., 2009)'
_computing_structure_refinement 'SHELXL 2018/3 (Sheldrick, 2015)'
_computing_structure_solution 'SHELXS  (Sheldrick, 2008)'
_diffrn_ambient_environment N~2~
_diffrn_ambient_temperature 149.99(10)
_diffrn_detector 'Hybrid Pixel Array Detector'
_diffrn_detector_area_resol_mean 10.0000
_diffrn_detector_type HyPix
_diffrn_measured_fraction_theta_full 0.998
_diffrn_measured_fraction_theta_max 0.980
_diffrn_measurement_details
;
List of Runs (angles in degrees, time in seconds):

  # Type    Start    End  Width  t~exp~   \w     \q     \k     \f   Frames
#--------------------------------------------------------------------------
  1  \w    -17.00  28.00   0.50    0.20    --   48.01 -42.00 101.00   90
  2  \w     38.00  64.00   0.50    0.40    --  104.75 -57.00 120.00   52
  3  \w     33.00  58.00   0.50    0.40    --  104.75 -57.00  60.00   50
  4  \w    -24.00  20.00   0.50    0.20    --   48.01 -19.00 -30.00   88
  5  \w     33.00  68.00   0.50    0.40    --  104.75 -57.00 -30.00   70
  6  \w     38.00 115.00   0.50    0.40    --  104.75 -85.00 -94.00  154
  7  \w     94.00 164.00   0.50    0.40    --  104.75  42.00-107.00  140
  8  \w    147.00 173.00   0.50    0.40    --  104.75  19.00 -60.00   52
  9  \w     97.00 137.00   0.50    0.40    --  104.75  19.00 -60.00   80
 10  \w     45.00  95.00   0.50    0.40    --  104.75 -99.00  30.00  100
 11  \w     38.00 111.00   0.50    0.40    --  104.75-125.00-150.00  146
 12  \w    -24.00  13.00   0.50    0.20    --  -48.01  19.00 -60.00   74
 13  \w    -59.00 -33.00   0.50    0.40    -- -104.00  57.00-150.00   52
 14  \w    -61.00 -34.00   0.50    0.40    -- -104.00  57.00 -90.00   54
 15  \w    -44.00  14.00   0.50    0.20    --  -48.01  42.00-107.00  116
 16  \w    -61.00 -33.00   0.50    0.40    -- -104.00  57.00 -30.00   56
 17  \w    -63.00 -32.00   0.50    0.40    -- -104.00  57.00   0.00   62
 18  \w    -63.00 -38.00   0.50    0.40    -- -104.00  57.00  90.00   50
 19  \w    -76.00 -35.00   0.50    0.20    --  -48.01 125.00  60.00   82
 20  \w   -106.00 -53.00   0.50    0.40    -- -104.00 106.00 112.00  106
 21  \w   -124.00 -90.00   0.50    0.40    -- -104.00 -57.00  60.00   68
 22  \w   -172.00-142.00   0.50    0.40    -- -104.00 -57.00  60.00   60
;
_diffrn_measurement_device 'four-circle diffractometer'
_diffrn_measurement_device_type 'XtaLAB Synergy R, DW system, HyPix'
_diffrn_measurement_method '\w scans'
_diffrn_orient_matrix_type 'CrysAlisPro convention (1999,Acta A55,543-557)'
_diffrn_orient_matrix_UB_11 -0.0529227000
_diffrn_orient_matrix_UB_12 -0.0832422000
_diffrn_orient_matrix_UB_13 -0.0586158000
_diffrn_orient_matrix_UB_21 -0.1022522000
_diffrn_orient_matrix_UB_22 0.0584198000
_diffrn_orient_matrix_UB_23 0.0033893000
_diffrn_orient_matrix_UB_31 0.0291457000
_diffrn_orient_matrix_UB_32 0.0539649000
_diffrn_orient_matrix_UB_33 -0.0938765000
_diffrn_radiation_monochromator mirror
_diffrn_radiation_probe x-ray
_diffrn_radiation_type 'Cu K\a'
_diffrn_radiation_wavelength 1.54184
_diffrn_reflns_av_R_equivalents 0.0173
_diffrn_reflns_av_unetI/netI 0.0135
_diffrn_reflns_Laue_measured_fraction_full 0.998
_diffrn_reflns_Laue_measured_fraction_max 0.980
_diffrn_reflns_limit_h_max 16
_diffrn_reflns_limit_h_min -16
_diffrn_reflns_limit_k_max 16
_diffrn_reflns_limit_k_min -13
_diffrn_reflns_limit_l_max 12
_diffrn_reflns_limit_l_min -17
_diffrn_reflns_number 14863
_diffrn_reflns_point_group_measured_fraction_full 0.997
_diffrn_reflns_point_group_measured_fraction_max 0.962
_diffrn_reflns_theta_full 67.684
_diffrn_reflns_theta_max 76.508
_diffrn_reflns_theta_min 4.584
_diffrn_source 'Rotating-anode X-ray tube'
_diffrn_source_type 'Rigaku (Cu) X-ray Source'
_exptl_absorpt_coefficient_mu 1.587
_exptl_absorpt_correction_T_max 1.00000
_exptl_absorpt_correction_T_min 0.87888
_exptl_absorpt_correction_type multi-scan
_exptl_absorpt_process_details
;
CrysAlisPro 1.171.42.73a (Rigaku Oxford Diffraction, 2022)
Empirical absorption correction using spherical harmonics,
implemented in SCALE3 ABSPACK scaling algorithm.
;
_exptl_crystal_colour 'light colourless'
_exptl_crystal_density_diffrn 1.388
_exptl_crystal_description block
_exptl_crystal_F_000 1056
_exptl_crystal_size_max 0.15
_exptl_crystal_size_mid 0.13
_exptl_crystal_size_min 0.1
_refine_diff_density_max 0.203
_refine_diff_density_min -0.237
_refine_diff_density_rms 0.034
_refine_ls_abs_structure_details
;
 Flack x determined using 2058 quotients [(I+)-(I-)]/[(I+)+(I-)]
 (Parsons, Flack and Wagner, Acta Cryst. B69 (2013) 249-259).
;
_refine_ls_abs_structure_Flack -0.003(4)
_refine_ls_extinction_coef 0.0190(6)
_refine_ls_extinction_expression Fc^*^=kFc[1+0.001xFc^2^\l^3^/sin(2\q)]^-1/4^
_refine_ls_extinction_method 'SHELXL-2018/3 (Sheldrick 2018)'
_refine_ls_goodness_of_fit_ref 1.054
_refine_ls_hydrogen_treatment mixed
_refine_ls_matrix_type full
_refine_ls_number_parameters 335
_refine_ls_number_reflns 4883
_refine_ls_number_restraints 0
_refine_ls_restrained_S_all 1.054
_refine_ls_R_factor_all 0.0234
_refine_ls_R_factor_gt 0.0234
_refine_ls_shift/su_max 0.001
_refine_ls_shift/su_mean 0.000
_refine_ls_structure_factor_coef Fsqd
_refine_ls_weighting_details 'w=1/[\s^2^(Fo^2^)+(0.0365P)^2^+0.4861P] where P=(Fo^2^+2Fc^2^)/3'
_refine_ls_weighting_scheme calc
_refine_ls_wR_factor_gt 0.0612
_refine_ls_wR_factor_ref 0.0613
_reflns_Friedel_coverage 0.740
_reflns_Friedel_fraction_full 0.996
_reflns_Friedel_fraction_max 0.938
_reflns_number_gt 4873
_reflns_number_total 4883
_reflns_threshold_expression 'I > 2\s(I)'
_cod_data_source_file d6ob00235h2.cif
_cod_data_source_block 1225lj-1
_cod_depositor_comments 'Adding full bibliography for 7161089--7161090.cif.'
_cod_database_code 7161090
_shelx_shelxl_version_number 2018/3
_chemical_oxdiff_formula 'C H O N S'
_shelx_space_group_comment
;
The symmetry employed for this shelxl refinement is uniquely defined
by the following loop, which should always be used as a source of
symmetry information in preference to the above space-group names.
They are only intended as comments.
;
_olex2_refinement_description
;
1. Fixed Uiso
 At 1.2 times of:
  All C(H) groups, All C(H,H) groups
 At 1.5 times of:
  All C(H,H,H) groups
2.a Secondary CH2 refined with riding coordinates:
 C9(H9A,H9B), C29(H29A,H29B)
2.b Aromatic/amide H refined with riding coordinates:
 C2(H2), C3(H3), C4(H4), C5(H5), C11(H11), C12(H12), C13(H13), C14(H14),
 C15(H15), C18(H18), C21(H21), C22(H22), C23(H23), C24(H24), C25(H25)
2.c Idealised Me refined as rotating group:
 C30(H30A,H30B,H30C)
;
_olex2_submission_special_instructions 'No special instructions were received'
_oxdiff_exptl_absorpt_empirical_details
;
Empirical correction (ABSPACK) includes:
- Absorption correction using spherical harmonics
- Frame scaling
;
_oxdiff_exptl_absorpt_empirical_full_max 1.302
_oxdiff_exptl_absorpt_empirical_full_min 0.735

loop_
_space_group_symop_operation_xyz
'x, y, z'
'-x+1/2, -y, z+1/2'
'-x, y+1/2, -z+1/2'
'x+1/2, -y+1/2, -z'

loop_
_atom_site_label
_atom_site_type_symbol
_atom_site_fract_x
_atom_site_fract_y
_atom_site_fract_z
_atom_site_U_iso_or_equiv
_atom_site_adp_type
_atom_site_occupancy
_atom_site_site_symmetry_order
_atom_site_calc_flag
_atom_site_refinement_flags_posn
_atom_site_refinement_flags_adp
_atom_site_refinement_flags_occupancy
_atom_site_disorder_assembly
_atom_site_disorder_group
S1 S 0.20129(3) 0.83750(3) 0.66149(3) 0.01786(11) Uani 1 1 d . . . . .
O1 O 0.27092(10) 0.88160(10) 0.59368(9) 0.0282(3) Uani 1 1 d . . . . .
O2 O 0.13584(10) 0.90405(9) 0.71386(9) 0.0275(3) Uani 1 1 d . . . . .
O3 O 0.38759(9) 0.62142(11) 0.58417(9) 0.0273(3) Uani 1 1 d . . . . .
O4 O 0.24047(9) 0.50750(8) 0.80035(9) 0.0193(2) Uani 1 1 d . . . . .
O5 O 0.43080(9) 0.60618(9) 0.74028(8) 0.0195(2) Uani 1 1 d . . . . .
O6 O 0.29393(10) 0.63368(9) 0.95387(8) 0.0242(3) Uani 1 1 d . . . . .
N1 N 0.26661(10) 0.76216(10) 0.73444(9) 0.0160(3) Uani 1 1 d . . . . .
N2 N 0.23456(10) 0.61210(10) 0.79907(9) 0.0167(3) Uani 1 1 d . . . . .
C1 C 0.17633(11) 0.64766(12) 0.63212(11) 0.0170(3) Uani 1 1 d . . . . .
C2 C 0.14159(13) 0.56083(13) 0.58883(12) 0.0224(3) Uani 1 1 d . . . . .
H2 H 0.171726 0.497991 0.603592 0.027 Uiso 1 1 calc R U . . .
C3 C 0.06109(14) 0.56848(15) 0.52296(13) 0.0271(4) Uani 1 1 d . . . . .
H3 H 0.035597 0.509818 0.492764 0.032 Uiso 1 1 calc R U . . .
C4 C 0.01735(13) 0.66044(16) 0.50061(12) 0.0274(4) Uani 1 1 d . . . . .
H4 H -0.039279 0.663186 0.457368 0.033 Uiso 1 1 calc R U . . .
C5 C 0.05500(13) 0.74835(14) 0.54040(12) 0.0231(3) Uani 1 1 d . . . . .
H5 H 0.027514 0.811729 0.523442 0.028 Uiso 1 1 calc R U . . .
C6 C 0.13468(12) 0.73885(13) 0.60605(11) 0.0180(3) Uani 1 1 d . . . . .
C7 C 0.25998(11) 0.65670(12) 0.70695(11) 0.0155(3) Uani 1 1 d . . . . .
C8 C 0.36691(12) 0.62331(11) 0.66789(12) 0.0171(3) Uani 1 1 d . . . . .
C9 C 0.14204(13) 0.46668(13) 0.83340(15) 0.0266(4) Uani 1 1 d . . . . .
H9A H 0.084194 0.497245 0.797465 0.032 Uiso 1 1 calc R U . . .
H9B H 0.132325 0.480368 0.902745 0.032 Uiso 1 1 calc R U . . .
C10 C 0.14581(13) 0.35635(12) 0.81552(12) 0.0218(3) Uani 1 1 d . . . . .
C11 C 0.09116(15) 0.31459(16) 0.73941(14) 0.0307(4) Uani 1 1 d . . . . .
H11 H 0.053620 0.356348 0.696702 0.037 Uiso 1 1 calc R U . . .
C12 C 0.09155(18) 0.21162(17) 0.72592(15) 0.0373(5) Uani 1 1 d . . . . .
H12 H 0.053521 0.183226 0.674343 0.045 Uiso 1 1 calc R U . . .
C13 C 0.14680(17) 0.15041(15) 0.78696(15) 0.0352(5) Uani 1 1 d . . . . .
H13 H 0.146484 0.080102 0.777673 0.042 Uiso 1 1 calc R U . . .
C14 C 0.20261(16) 0.19188(14) 0.86169(14) 0.0309(4) Uani 1 1 d . . . . .
H14 H 0.241731 0.150036 0.903065 0.037 Uiso 1 1 calc R U . . .
C15 C 0.20167(14) 0.29437(13) 0.87646(12) 0.0237(3) Uani 1 1 d . . . . .
H15 H 0.239392 0.322312 0.928457 0.028 Uiso 1 1 calc R U . . .
C16 C 0.27743(11) 0.66477(12) 0.87427(11) 0.0174(3) Uani 1 1 d . . . . .
C17 C 0.29178(12) 0.77463(11) 0.83854(11) 0.0166(3) Uani 1 1 d . . . . .
C18 C 0.21384(13) 0.83926(13) 0.89084(12) 0.0223(3) Uani 1 1 d . . . . .
H18 H 0.143437 0.820408 0.885611 0.027 Uiso 1 1 calc R U . . .
C19 C 0.23447(18) 0.91915(15) 0.94289(15) 0.0338(4) Uani 1 1 d . . . . .
H19A H 0.307(2) 0.944(2) 0.9488(18) 0.040(6) Uiso 1 1 d . . . . .
H19B H 0.177(2) 0.953(2) 0.9766(19) 0.046(7) Uiso 1 1 d . . . . .
C20 C 0.40411(13) 0.80619(12) 0.85222(12) 0.0196(3) Uani 1 1 d . . . . .
C21 C 0.44721(15) 0.80608(15) 0.94400(13) 0.0285(4) Uani 1 1 d . . . . .
H21 H 0.406431 0.787931 0.997980 0.034 Uiso 1 1 calc R U . . .
C22 C 0.55017(16) 0.83261(16) 0.95642(15) 0.0350(4) Uani 1 1 d . . . . .
H22 H 0.579111 0.833013 1.019152 0.042 Uiso 1 1 calc R U . . .
C23 C 0.61053(14) 0.85828(15) 0.87882(17) 0.0353(5) Uani 1 1 d . . . . .
H23 H 0.680863 0.875716 0.887908 0.042 Uiso 1 1 calc R U . . .
C24 C 0.56809(14) 0.85855(14) 0.78737(15) 0.0287(4) Uani 1 1 d . . . . .
H24 H 0.609414 0.875885 0.733505 0.034 Uiso 1 1 calc R U . . .
C25 C 0.46505(13) 0.83345(13) 0.77456(12) 0.0217(3) Uani 1 1 d . . . . .
H25 H 0.435981 0.834962 0.711895 0.026 Uiso 1 1 calc R U . . .
C29 C 0.53975(13) 0.59385(14) 0.71547(13) 0.0246(4) Uani 1 1 d . . . . .
H29A H 0.565853 0.653878 0.681776 0.029 Uiso 1 1 calc R U . . .
H29B H 0.549257 0.535131 0.673119 0.029 Uiso 1 1 calc R U . . .
C30 C 0.59596(14) 0.57911(15) 0.80896(15) 0.0311(4) Uani 1 1 d . . . . .
H30A H 0.669659 0.569789 0.796235 0.047 Uiso 1 1 calc R U . . .
H30B H 0.568669 0.519957 0.841742 0.047 Uiso 1 1 calc R U . . .
H30C H 0.586186 0.637996 0.849814 0.047 Uiso 1 1 calc R U . . .

loop_
_atom_site_aniso_label
_atom_site_aniso_U_11
_atom_site_aniso_U_22
_atom_site_aniso_U_33
_atom_site_aniso_U_23
_atom_site_aniso_U_13
_atom_site_aniso_U_12
S1 0.02016(18) 0.01412(17) 0.01930(18) 0.00151(14) -0.00325(14) 0.00091(14)
O1 0.0317(7) 0.0272(6) 0.0258(6) 0.0103(5) -0.0035(5) -0.0068(5)
O2 0.0319(7) 0.0199(6) 0.0306(6) -0.0051(5) -0.0063(5) 0.0097(5)
O3 0.0232(6) 0.0377(7) 0.0209(6) 0.0024(5) 0.0044(5) 0.0039(5)
O4 0.0180(5) 0.0111(5) 0.0289(6) 0.0011(4) 0.0048(5) -0.0003(4)
O5 0.0139(5) 0.0224(6) 0.0221(5) 0.0015(5) 0.0000(4) 0.0027(4)
O6 0.0297(6) 0.0241(6) 0.0189(5) 0.0052(4) 0.0001(5) -0.0013(5)
N1 0.0182(6) 0.0136(6) 0.0163(6) 0.0001(5) -0.0023(5) 0.0003(5)
N2 0.0193(6) 0.0113(6) 0.0194(6) 0.0017(5) 0.0013(5) -0.0006(5)
C1 0.0147(6) 0.0188(7) 0.0174(7) -0.0011(6) 0.0008(5) 0.0004(6)
C2 0.0229(8) 0.0206(8) 0.0239(8) -0.0038(7) -0.0002(7) -0.0006(6)
C3 0.0244(9) 0.0308(9) 0.0259(9) -0.0090(7) -0.0033(7) -0.0060(7)
C4 0.0200(8) 0.0398(10) 0.0225(8) -0.0033(8) -0.0051(6) -0.0009(8)
C5 0.0196(8) 0.0294(9) 0.0202(8) -0.0006(7) -0.0015(6) 0.0043(7)
C6 0.0168(7) 0.0195(7) 0.0178(7) -0.0012(6) 0.0014(6) 0.0003(6)
C7 0.0152(7) 0.0138(7) 0.0176(7) 0.0002(6) 0.0005(6) -0.0006(6)
C8 0.0165(7) 0.0139(6) 0.0209(7) 0.0019(6) -0.0002(6) -0.0002(6)
C9 0.0214(8) 0.0185(8) 0.0397(10) 0.0020(7) 0.0120(8) -0.0031(6)
C10 0.0204(7) 0.0184(8) 0.0265(8) 0.0010(6) 0.0075(6) -0.0044(6)
C11 0.0301(9) 0.0339(10) 0.0280(9) 0.0046(8) -0.0019(7) -0.0081(8)
C12 0.0443(12) 0.0369(11) 0.0307(10) -0.0093(9) 0.0026(9) -0.0166(9)
C13 0.0461(11) 0.0190(8) 0.0405(10) -0.0072(8) 0.0180(9) -0.0072(8)
C14 0.0362(10) 0.0230(8) 0.0336(9) 0.0054(7) 0.0097(8) 0.0032(8)
C15 0.0254(8) 0.0230(8) 0.0226(8) 0.0004(6) 0.0043(7) -0.0032(7)
C16 0.0147(6) 0.0182(7) 0.0192(7) 0.0006(6) 0.0019(5) 0.0001(6)
C17 0.0188(7) 0.0158(7) 0.0151(6) 0.0003(5) -0.0015(6) -0.0004(6)
C18 0.0256(8) 0.0205(7) 0.0208(7) 0.0010(6) 0.0039(6) 0.0031(7)
C19 0.0433(12) 0.0275(9) 0.0306(9) -0.0072(8) 0.0048(8) 0.0045(9)
C20 0.0209(8) 0.0148(7) 0.0230(8) 0.0002(6) -0.0025(6) -0.0015(6)
C21 0.0311(10) 0.0287(9) 0.0258(9) 0.0025(7) -0.0072(7) -0.0055(8)
C22 0.0352(10) 0.0332(10) 0.0366(10) 0.0040(9) -0.0179(8) -0.0057(9)
C23 0.0226(8) 0.0264(10) 0.0568(12) 0.0029(9) -0.0134(8) -0.0057(7)
C24 0.0224(8) 0.0223(8) 0.0414(10) 0.0027(8) 0.0020(7) -0.0034(7)
C25 0.0219(7) 0.0176(7) 0.0256(8) 0.0004(7) -0.0009(6) -0.0015(7)
C29 0.0152(7) 0.0253(8) 0.0332(9) 0.0059(7) 0.0020(7) 0.0028(6)
C30 0.0200(8) 0.0320(9) 0.0415(10) 0.0075(8) -0.0058(8) 0.0019(7)

loop_
_atom_type_symbol
_atom_type_description
_atom_type_scat_dispersion_real
_atom_type_scat_dispersion_imag
_atom_type_scat_source
C C 0.0181 0.0091 'International Tables Vol C Tables 4.2.6.8 and 6.1.1.4'
H H 0.0000 0.0000 'International Tables Vol C Tables 4.2.6.8 and 6.1.1.4'
N N 0.0311 0.0180 'International Tables Vol C Tables 4.2.6.8 and 6.1.1.4'
O O 0.0492 0.0322 'International Tables Vol C Tables 4.2.6.8 and 6.1.1.4'
S S 0.3331 0.5567 'International Tables Vol C Tables 4.2.6.8 and 6.1.1.4'

loop_
_geom_angle_atom_site_label_1
_geom_angle_atom_site_label_2
_geom_angle_atom_site_label_3
_geom_angle
_geom_angle_site_symmetry_1
_geom_angle_site_symmetry_3
_geom_angle_publ_flag
O1 S1 N1 109.31(7) . . ?
O1 S1 C6 109.31(8) . . ?
O2 S1 O1 116.92(8) . . ?
O2 S1 N1 111.67(7) . . ?
O2 S1 C6 113.58(8) . . ?
N1 S1 C6 93.58(7) . . ?
N2 O4 C9 109.23(11) . . ?
C8 O5 C29 116.38(13) . . ?
C7 N1 S1 113.28(10) . . ?
C7 N1 C17 111.94(12) . . ?
C17 N1 S1 129.44(11) . . ?
O4 N2 C7 114.17(12) . . ?
C16 N2 O4 118.62(13) . . ?
C16 N2 C7 111.58(12) . . ?
C2 C1 C7 126.98(15) . . ?
C6 C1 C2 119.99(14) . . ?
C6 C1 C7 113.02(14) . . ?
C1 C2 H2 121.0 . . ?
C1 C2 C3 117.92(16) . . ?
C3 C2 H2 121.0 . . ?
C2 C3 H3 119.4 . . ?
C4 C3 C2 121.20(17) . . ?
C4 C3 H3 119.4 . . ?
C3 C4 H4 119.4 . . ?
C5 C4 C3 121.16(16) . . ?
C5 C4 H4 119.4 . . ?
C4 C5 H5 121.7 . . ?
C6 C5 C4 116.56(16) . . ?
C6 C5 H5 121.7 . . ?
C1 C6 S1 110.88(12) . . ?
C1 C6 C5 123.05(16) . . ?
C5 C6 S1 125.98(13) . . ?
N1 C7 C1 107.44(12) . . ?
N1 C7 C8 108.42(12) . . ?
N2 C7 N1 100.32(12) . . ?
N2 C7 C1 114.38(12) . . ?
N2 C7 C8 113.12(12) . . ?
C1 C7 C8 112.16(12) . . ?
O3 C8 O5 126.65(15) . . ?
O3 C8 C7 123.13(14) . . ?
O5 C8 C7 110.01(13) . . ?
O4 C9 H9A 110.4 . . ?
O4 C9 H9B 110.4 . . ?
O4 C9 C10 106.72(13) . . ?
H9A C9 H9B 108.6 . . ?
C10 C9 H9A 110.4 . . ?
C10 C9 H9B 110.4 . . ?
C11 C10 C9 120.38(17) . . ?
C15 C10 C9 120.28(17) . . ?
C15 C10 C11 119.32(17) . . ?
C10 C11 H11 120.0 . . ?
C12 C11 C10 119.93(19) . . ?
C12 C11 H11 120.0 . . ?
C11 C12 H12 119.8 . . ?
C13 C12 C11 120.47(19) . . ?
C13 C12 H12 119.8 . . ?
C12 C13 H13 120.1 . . ?
C12 C13 C14 119.71(18) . . ?
C14 C13 H13 120.1 . . ?
C13 C14 H14 119.9 . . ?
C13 C14 C15 120.25(19) . . ?
C15 C14 H14 119.9 . . ?
C10 C15 H15 119.8 . . ?
C14 C15 C10 120.31(17) . . ?
C14 C15 H15 119.8 . . ?
O6 C16 N2 126.41(15) . . ?
O6 C16 C17 126.68(15) . . ?
N2 C16 C17 106.73(12) . . ?
N1 C17 C16 100.19(12) . . ?
N1 C17 C18 112.53(13) . . ?
N1 C17 C20 111.09(13) . . ?
C18 C17 C16 107.75(12) . . ?
C18 C17 C20 114.70(13) . . ?
C20 C17 C16 109.50(12) . . ?
C17 C18 H18 116.9 . . ?
C19 C18 C17 126.21(17) . . ?
C19 C18 H18 116.9 . . ?
C18 C19 H19A 120.1(15) . . ?
C18 C19 H19B 119.0(17) . . ?
H19A C19 H19B 121(2) . . ?
C21 C20 C17 119.73(15) . . ?
C25 C20 C17 121.24(14) . . ?
C25 C20 C21 119.02(15) . . ?
C20 C21 H21 120.1 . . ?
C22 C21 C20 119.86(18) . . ?
C22 C21 H21 120.1 . . ?
C21 C22 H22 119.6 . . ?
C23 C22 C21 120.77(18) . . ?
C23 C22 H22 119.6 . . ?
C22 C23 H23 120.2 . . ?
C22 C23 C24 119.63(17) . . ?
C24 C23 H23 120.2 . . ?
C23 C24 H24 120.0 . . ?
C23 C24 C25 119.93(18) . . ?
C25 C24 H24 120.0 . . ?
C20 C25 C24 120.77(17) . . ?
C20 C25 H25 119.6 . . ?
C24 C25 H25 119.6 . . ?
O5 C29 H29A 110.5 . . ?
O5 C29 H29B 110.5 . . ?
O5 C29 C30 106.19(14) . . ?
H29A C29 H29B 108.7 . . ?
C30 C29 H29A 110.5 . . ?
C30 C29 H29B 110.5 . . ?
C29 C30 H30A 109.5 . . ?
C29 C30 H30B 109.5 . . ?
C29 C30 H30C 109.5 . . ?
H30A C30 H30B 109.5 . . ?
H30A C30 H30C 109.5 . . ?
H30B C30 H30C 109.5 . . ?

loop_
_geom_bond_atom_site_label_1
_geom_bond_atom_site_label_2
_geom_bond_distance
_geom_bond_site_symmetry_2
_geom_bond_publ_flag
S1 O1 1.4330(13) . ?
S1 O2 1.4301(13) . ?
S1 N1 1.6626(14) . ?
S1 C6 1.7564(17) . ?
O3 C8 1.195(2) . ?
O4 N2 1.4024(16) . ?
O4 C9 1.4626(19) . ?
O5 C8 1.3241(19) . ?
O5 C29 1.4638(19) . ?
O6 C16 1.202(2) . ?
N1 C7 1.465(2) . ?
N1 C17 1.4938(19) . ?
N2 C7 1.4517(19) . ?
N2 C16 1.379(2) . ?
C1 C2 1.384(2) . ?
C1 C6 1.383(2) . ?
C1 C7 1.508(2) . ?
C2 H2 0.9500 . ?
C2 C3 1.393(3) . ?
C3 H3 0.9500 . ?
C3 C4 1.391(3) . ?
C4 H4 0.9500 . ?
C4 C5 1.389(3) . ?
C5 H5 0.9500 . ?
C5 C6 1.385(2) . ?
C7 C8 1.555(2) . ?
C9 H9A 0.9900 . ?
C9 H9B 0.9900 . ?
C9 C10 1.498(2) . ?
C10 C11 1.391(3) . ?
C10 C15 1.390(3) . ?
C11 H11 0.9500 . ?
C11 C12 1.391(3) . ?
C12 H12 0.9500 . ?
C12 C13 1.381(3) . ?
C13 H13 0.9500 . ?
C13 C14 1.383(3) . ?
C14 H14 0.9500 . ?
C14 C15 1.387(3) . ?
C15 H15 0.9500 . ?
C16 C17 1.563(2) . ?
C17 C18 1.516(2) . ?
C17 C20 1.529(2) . ?
C18 H18 0.9500 . ?
C18 C19 1.319(3) . ?
C19 H19A 1.00(3) . ?
C19 H19B 0.99(3) . ?
C20 C21 1.394(2) . ?
C20 C25 1.387(2) . ?
C21 H21 0.9500 . ?
C21 C22 1.392(3) . ?
C22 H22 0.9500 . ?
C22 C23 1.377(3) . ?
C23 H23 0.9500 . ?
C23 C24 1.386(3) . ?
C24 H24 0.9500 . ?
C24 C25 1.389(2) . ?
C25 H25 0.9500 . ?
C29 H29A 0.9900 . ?
C29 H29B 0.9900 . ?
C29 C30 1.504(3) . ?
C30 H30A 0.9800 . ?
C30 H30B 0.9800 . ?
C30 H30C 0.9800 . ?

loop_
_geom_torsion_atom_site_label_1
_geom_torsion_atom_site_label_2
_geom_torsion_atom_site_label_3
_geom_torsion_atom_site_label_4
_geom_torsion
_geom_torsion_site_symmetry_1
_geom_torsion_site_symmetry_2
_geom_torsion_site_symmetry_3
_geom_torsion_site_symmetry_4
_geom_torsion_publ_flag
S1 N1 C7 N2 -131.75(10) . . . . ?
S1 N1 C7 C1 -11.95(15) . . . . ?
S1 N1 C7 C8 109.48(12) . . . . ?
S1 N1 C17 C16 141.09(12) . . . . ?
S1 N1 C17 C18 26.90(19) . . . . ?
S1 N1 C17 C20 -103.26(15) . . . . ?
O1 S1 N1 C7 -98.72(12) . . . . ?
O1 S1 N1 C17 109.58(14) . . . . ?
O1 S1 C6 C1 101.26(12) . . . . ?
O1 S1 C6 C5 -75.12(16) . . . . ?
O2 S1 N1 C7 130.33(11) . . . . ?
O2 S1 N1 C17 -21.37(16) . . . . ?
O2 S1 C6 C1 -126.17(12) . . . . ?
O2 S1 C6 C5 57.44(17) . . . . ?
O4 N2 C7 N1 -169.36(12) . . . . ?
O4 N2 C7 C1 75.99(16) . . . . ?
O4 N2 C7 C8 -54.09(17) . . . . ?
O4 N2 C16 O6 -22.7(2) . . . . ?
O4 N2 C16 C17 161.84(12) . . . . ?
O4 C9 C10 C11 -104.73(18) . . . . ?
O4 C9 C10 C15 77.1(2) . . . . ?
O6 C16 C17 N1 175.97(15) . . . . ?
O6 C16 C17 C18 -66.2(2) . . . . ?
O6 C16 C17 C20 59.1(2) . . . . ?
N1 S1 C6 C1 -10.64(12) . . . . ?
N1 S1 C6 C5 172.98(15) . . . . ?
N1 C7 C8 O3 -96.42(18) . . . . ?
N1 C7 C8 O5 78.58(15) . . . . ?
N1 C17 C18 C19 -126.26(19) . . . . ?
N1 C17 C20 C21 -169.69(15) . . . . ?
N1 C17 C20 C25 9.2(2) . . . . ?
N2 O4 C9 C10 169.44(14) . . . . ?
N2 C7 C8 O3 153.24(16) . . . . ?
N2 C7 C8 O5 -31.76(17) . . . . ?
N2 C16 C17 N1 -8.64(15) . . . . ?
N2 C16 C17 C18 109.15(13) . . . . ?
N2 C16 C17 C20 -125.48(13) . . . . ?
C1 C2 C3 C4 0.5(3) . . . . ?
C1 C7 C8 O3 22.0(2) . . . . ?
C1 C7 C8 O5 -162.95(13) . . . . ?
C2 C1 C6 S1 -173.57(13) . . . . ?
C2 C1 C6 C5 2.9(2) . . . . ?
C2 C1 C7 N1 -177.46(15) . . . . ?
C2 C1 C7 N2 -67.1(2) . . . . ?
C2 C1 C7 C8 63.5(2) . . . . ?
C2 C3 C4 C5 2.5(3) . . . . ?
C3 C4 C5 C6 -2.7(3) . . . . ?
C4 C5 C6 S1 176.01(13) . . . . ?
C4 C5 C6 C1 0.0(2) . . . . ?
C6 S1 N1 C7 13.18(12) . . . . ?
C6 S1 N1 C17 -138.52(14) . . . . ?
C6 C1 C2 C3 -3.1(2) . . . . ?
C6 C1 C7 N1 3.85(17) . . . . ?
C6 C1 C7 N2 114.25(15) . . . . ?
C6 C1 C7 C8 -115.20(15) . . . . ?
C7 N1 C17 C16 -10.91(15) . . . . ?
C7 N1 C17 C18 -125.10(14) . . . . ?
C7 N1 C17 C20 104.74(14) . . . . ?
C7 N2 C16 O6 -158.60(16) . . . . ?
C7 N2 C16 C17 25.99(16) . . . . ?
C7 C1 C2 C3 178.25(16) . . . . ?
C7 C1 C6 S1 5.23(17) . . . . ?
C7 C1 C6 C5 -178.26(14) . . . . ?
C8 O5 C29 C30 178.05(14) . . . . ?
C9 O4 N2 C7 -125.03(14) . . . . ?
C9 O4 N2 C16 100.20(16) . . . . ?
C9 C10 C11 C12 -177.21(18) . . . . ?
C9 C10 C15 C14 178.01(17) . . . . ?
C10 C11 C12 C13 -0.7(3) . . . . ?
C11 C10 C15 C14 -0.2(3) . . . . ?
C11 C12 C13 C14 -0.4(3) . . . . ?
C12 C13 C14 C15 1.2(3) . . . . ?
C13 C14 C15 C10 -0.9(3) . . . . ?
C15 C10 C11 C12 1.0(3) . . . . ?
C16 N2 C7 N1 -31.44(15) . . . . ?
C16 N2 C7 C1 -146.09(14) . . . . ?
C16 N2 C7 C8 83.83(16) . . . . ?
C16 C17 C18 C19 124.23(19) . . . . ?
C16 C17 C20 C21 -59.9(2) . . . . ?
C16 C17 C20 C25 118.91(16) . . . . ?
C17 N1 C7 N2 25.00(15) . . . . ?
C17 N1 C7 C1 144.81(12) . . . . ?
C17 N1 C7 C8 -93.77(14) . . . . ?
C17 C20 C21 C22 178.55(17) . . . . ?
C17 C20 C25 C24 -177.67(16) . . . . ?
C18 C17 C20 C21 61.3(2) . . . . ?
C18 C17 C20 C25 -119.84(17) . . . . ?
C20 C17 C18 C19 2.0(2) . . . . ?
C20 C21 C22 C23 -0.5(3) . . . . ?
C21 C20 C25 C24 1.2(3) . . . . ?
C21 C22 C23 C24 0.6(3) . . . . ?
C22 C23 C24 C25 0.3(3) . . . . ?
C23 C24 C25 C20 -1.2(3) . . . . ?
C25 C20 C21 C22 -0.3(3) . . . . ?
C29 O5 C8 O3 6.7(2) . . . . ?
C29 O5 C8 C7 -168.05(13) . . . . ?
